data_7234631
loop_
_publ_author_name
'Abdelhamid Ghodbane'
'W. Brett Fellows'
'John R. Bright'
'Debashree Ghosh'
'Nathalie Saffon'
'Laren M. Tolbert'
'Suzanne Fery-Forgues'
'Kyril M. Solntsev'

_publ_section_title
;
 Effects of the benzoxazole group on green fluorescent protein chromophore
 crystal structure and solid state photophysics
;
_journal_name_full 'Journal of Materials Chemistry C'
_journal_page_first 2793
_journal_page_last 2801
_journal_paper_doi 10.1039/C5TC03776J
_journal_volume 4
_journal_year 2016
_chemical_formula_sum 'C19 H15 N3 O2'
_chemical_formula_weight 317.34
_space_group_crystal_system triclinic
_space_group_IT_number 2
_space_group_name_Hall '-P 1'
_space_group_name_H-M_alt 'P -1'
_atom_sites_solution_hydrogens geom
_cell_angle_alpha 88.586(11)
_cell_angle_beta 88.421(12)
_cell_angle_gamma 89.548(11)
_cell_formula_units_Z 4
_cell_length_a 7.558(2)
_cell_length_b 13.561(3)
_cell_length_c 14.948(4)
_cell_measurement_reflns_used 2489
_cell_measurement_temperature 193(2)
_cell_measurement_theta_max 24.76
_cell_measurement_theta_min 2.73
_cell_volume 1531.0(7)
_computing_cell_refinement 'Bruker SAINT'
_computing_data_collection 'Bruker APEX2'
_computing_data_reduction 'Bruker SAINT'
_computing_molecular_graphics 'Bruker SHELXTL'
_computing_publication_material 'Bruker SHELXTL'
_computing_structure_refinement 'SHELXL-2014/6 (Sheldrick, 2014)'
_computing_structure_solution 'SHELXS-97 (Sheldrick, 2008)'
_diffrn_ambient_temperature 193(2)
_diffrn_measured_fraction_theta_full 0.897
_diffrn_measured_fraction_theta_max 0.983
_diffrn_measurement_device_type 'Bruker kappa APEX-II CCD Quazar'
_diffrn_measurement_method 'phi and omega scans'
_diffrn_radiation_type MoK\a
_diffrn_radiation_wavelength 0.71073
_diffrn_reflns_av_R_equivalents 0.2019
_diffrn_reflns_av_unetI/netI 0.2152
_diffrn_reflns_Laue_measured_fraction_full 0.897
_diffrn_reflns_Laue_measured_fraction_max 0.983
_diffrn_reflns_limit_h_max 8
_diffrn_reflns_limit_h_min -8
_diffrn_reflns_limit_k_max 15
_diffrn_reflns_limit_k_min -15
_diffrn_reflns_limit_l_max 17
_diffrn_reflns_limit_l_min -17
_diffrn_reflns_number 23625
_diffrn_reflns_point_group_measured_fraction_full 0.897
_diffrn_reflns_point_group_measured_fraction_max 0.983
_diffrn_reflns_theta_full 25.242
_diffrn_reflns_theta_max 24.404
_diffrn_reflns_theta_min 5.105
_exptl_absorpt_coefficient_mu 0.092
_exptl_absorpt_correction_T_max 0.7452
_exptl_absorpt_correction_T_min 0.5754
_exptl_absorpt_correction_type multi-scan
_exptl_absorpt_process_details 'SADABS (Bruker-AXs)'
_exptl_crystal_colour yellow
_exptl_crystal_density_diffrn 1.377
_exptl_crystal_description needle
_exptl_crystal_F_000 664
_exptl_crystal_size_max 0.350
_exptl_crystal_size_mid 0.040
_exptl_crystal_size_min 0.030
_refine_diff_density_max 0.549
_refine_diff_density_min -0.415
_refine_diff_density_rms 0.101
_refine_ls_extinction_coef .
_refine_ls_extinction_method none
_refine_ls_goodness_of_fit_ref 1.024
_refine_ls_hydrogen_treatment constr
_refine_ls_matrix_type full
_refine_ls_number_parameters 437
_refine_ls_number_reflns 4959
_refine_ls_number_restraints 0
_refine_ls_restrained_S_all 1.024
_refine_ls_R_factor_all 0.2605
_refine_ls_R_factor_gt 0.1283
_refine_ls_shift/su_max 0.000
_refine_ls_shift/su_mean 0.000
_refine_ls_structure_factor_coef Fsqd
_refine_ls_weighting_details 'w=1/[\s^2^(Fo^2^)+(0.1503P)^2^+5.0069P] where P=(Fo^2^+2Fc^2^)/3'
_refine_ls_weighting_scheme calc
_refine_ls_wR_factor_gt 0.2928
_refine_ls_wR_factor_ref 0.3620
_reflns_Friedel_coverage 0.000
_reflns_Friedel_fraction_full .
_reflns_Friedel_fraction_max .
_reflns_number_gt 2097
_reflns_number_total 4959
_reflns_threshold_expression 'I > 2\s(I)'
_cod_data_source_file J-Mater-Chem-C-2016-4-2793.cif
_cod_data_source_block 1
_cod_database_code 7234631
_shelx_space_group_comment
; 
The symmetry employed for this shelxl refinement is uniquely defined 
by the following loop, which should always be used as a source of 
symmetry information in preference to the above space-group names. 
They are only intended as comments. 
;
_shelx_estimated_absorpt_t_min 0.969
_shelx_estimated_absorpt_t_max 0.997
_shelxl_version_number 2014/6

loop_
_space_group_symop_operation_xyz
'x, y, z'
'-x, -y, -z'

loop_
_atom_site_label
_atom_site_type_symbol
_atom_site_fract_x
_atom_site_fract_y
_atom_site_fract_z
_atom_site_U_iso_or_equiv
_atom_site_adp_type
_atom_site_occupancy
_atom_site_site_symmetry_order
_atom_site_calc_flag
_atom_site_refinement_flags_posn
_atom_site_refinement_flags_adp
_atom_site_refinement_flags_occupancy
_atom_site_disorder_assembly
_atom_site_disorder_group
O1 O 0.0317(9) 0.9765(4) 0.7792(4) 0.0453(17) Uani 1 1 d . . . . .
O2 O 0.5686(9) 0.9379(4) 1.3472(4) 0.0547(19) Uani 1 1 d . . . . .
N1 N 0.0374(10) 0.8106(5) 0.7949(5) 0.0393(19) Uani 1 1 d . . . . .
N2 N 0.4389(10) 1.1157(5) 1.1832(5) 0.0401(19) Uani 1 1 d . . . . .
N3 N 0.5660(10) 1.1065(5) 1.3176(5) 0.044(2) Uani 1 1 d . . . . .
C1 C 0.0706(12) 0.8950(6) 0.8293(6) 0.038(2) Uani 1 1 d . . . . .
C2 C -0.0408(12) 0.9373(6) 0.7027(5) 0.038(2) Uani 1 1 d . . . . .
C3 C -0.0330(13) 0.8351(6) 0.7124(6) 0.040(2) Uani 1 1 d . . . . .
C4 C -0.0923(14) 0.7771(7) 0.6454(6) 0.051(3) Uani 1 1 d . . . . .
H4 H -0.0899 0.7071 0.6504 0.062 Uiso 1 1 calc R U . . .
C5 C -0.1557(14) 0.8260(7) 0.5704(6) 0.052(3) Uani 1 1 d . . . . .
H5 H -0.1952 0.7883 0.5221 0.062 Uiso 1 1 calc R U . . .
C6 C -0.1635(14) 0.9260(8) 0.5634(6) 0.055(3) Uani 1 1 d . . . . .
H6 H -0.2116 0.9559 0.5112 0.067 Uiso 1 1 calc R U . . .
C7 C -0.1031(14) 0.9861(7) 0.6303(6) 0.050(3) Uani 1 1 d . . . . .
H7 H -0.1057 1.0561 0.6253 0.060 Uiso 1 1 calc R U . . .
C8 C 0.1546(11) 0.9082(6) 0.9159(5) 0.034(2) Uani 1 1 d . . . . .
C9 C 0.1871(12) 0.8250(6) 0.9705(6) 0.040(2) Uani 1 1 d . . . . .
H9 H 0.1550 0.7611 0.9522 0.048 Uiso 1 1 calc R U . . .
C10 C 0.2664(12) 0.8377(6) 1.0513(6) 0.038(2) Uani 1 1 d . . . . .
H10 H 0.2902 0.7814 1.0882 0.046 Uiso 1 1 calc R U . . .
C11 C 0.3126(12) 0.9303(6) 1.0802(5) 0.034(2) Uani 1 1 d . . . . .
C12 C 0.2796(12) 1.0127(6) 1.0258(5) 0.036(2) Uani 1 1 d . . . . .
H12 H 0.3114 1.0765 1.0444 0.044 Uiso 1 1 calc R U . . .
C13 C 0.2001(12) 1.0012(6) 0.9442(5) 0.038(2) Uani 1 1 d . . . . .
H13 H 0.1764 1.0575 0.9074 0.045 Uiso 1 1 calc R U . . .
C14 C 0.3997(11) 0.9367(6) 1.1674(6) 0.037(2) Uani 1 1 d . . . . .
H14 H 0.4217 0.8753 1.1971 0.044 Uiso 1 1 calc R U . . .
C15 C 0.4515(12) 1.0160(6) 1.2102(6) 0.036(2) Uani 1 1 d . . . . .
C16 C 0.5340(12) 1.0096(6) 1.2979(6) 0.039(2) Uani 1 1 d . . . . .
C17 C 0.6261(15) 1.1389(7) 1.4043(6) 0.058(3) Uani 1 1 d . . . . .
H17A H 0.7558 1.1405 1.4035 0.087 Uiso 1 1 calc R U . . .
H17B H 0.5838 1.0929 1.4516 0.087 Uiso 1 1 calc R U . . .
H17C H 0.5791 1.2051 1.4158 0.087 Uiso 1 1 calc R U . . .
C18 C 0.5065(12) 1.1653(6) 1.2479(6) 0.041(2) Uani 1 1 d . . . . .
C19 C 0.5223(15) 1.2733(6) 1.2465(7) 0.059(3) Uani 1 1 d . . . . .
H19A H 0.6444 1.2912 1.2589 0.088 Uiso 1 1 calc R U . . .
H19B H 0.4422 1.3008 1.2922 0.088 Uiso 1 1 calc R U . . .
H19C H 0.4910 1.2998 1.1874 0.088 Uiso 1 1 calc R U . . .
O3 O 0.4868(8) 0.5241(4) 0.2281(4) 0.0466(17) Uani 1 1 d . . . . .
O4 O 1.1117(9) 0.5594(4) -0.3358(4) 0.0555(19) Uani 1 1 d . . . . .
N4 N 0.4943(10) 0.6887(4) 0.2133(4) 0.0391(19) Uani 1 1 d . . . . .
N5 N 0.9576(10) 0.3826(5) -0.1730(5) 0.0416(19) Uani 1 1 d . . . . .
N6 N 1.1095(10) 0.3915(5) -0.3051(5) 0.044(2) Uani 1 1 d . . . . .
C20 C 0.5349(12) 0.6061(6) 0.1761(5) 0.036(2) Uani 1 1 d . . . . .
C21 C 0.4044(12) 0.5630(6) 0.3027(5) 0.039(2) Uani 1 1 d . . . . .
C22 C 0.4089(12) 0.6636(6) 0.2954(5) 0.037(2) Uani 1 1 d . . . . .
C23 C 0.3389(13) 0.7227(6) 0.3639(6) 0.047(3) Uani 1 1 d . . . . .
H23 H 0.3417 0.7926 0.3595 0.057 Uiso 1 1 calc R U . . .
C24 C 0.2675(14) 0.6749(7) 0.4362(6) 0.052(3) Uani 1 1 d . . . . .
H24 H 0.2156 0.7124 0.4831 0.063 Uiso 1 1 calc R U . . .
C25 C 0.2675(14) 0.5728(7) 0.4442(6) 0.055(3) Uani 1 1 d . . . . .
H25 H 0.2191 0.5430 0.4975 0.066 Uiso 1 1 calc R U . . .
C26 C 0.3339(14) 0.5131(7) 0.3790(6) 0.055(3) Uani 1 1 d . . . . .
H26 H 0.3326 0.4432 0.3848 0.066 Uiso 1 1 calc R U . . .
C27 C 0.6297(11) 0.5921(6) 0.0914(5) 0.034(2) Uani 1 1 d . . . . .
C28 C 0.6808(12) 0.4977(6) 0.0637(5) 0.036(2) Uani 1 1 d . . . . .
H28 H 0.6538 0.4410 0.1000 0.044 Uiso 1 1 calc R U . . .
C29 C 0.7710(11) 0.4889(6) -0.0171(5) 0.034(2) Uani 1 1 d . . . . .
H29 H 0.8047 0.4250 -0.0362 0.040 Uiso 1 1 calc R U . . .
C30 C 0.8140(12) 0.5693(6) -0.0714(5) 0.036(2) Uani 1 1 d . . . . .
C31 C 0.7608(12) 0.6624(6) -0.0438(5) 0.036(2) Uani 1 1 d . . . . .
H31 H 0.7877 0.7187 -0.0806 0.043 Uiso 1 1 calc R U . . .
C32 C 0.6687(13) 0.6735(6) 0.0368(6) 0.043(2) Uani 1 1 d . . . . .
H32 H 0.6321 0.7374 0.0547 0.052 Uiso 1 1 calc R U . . .
C33 C 0.9094(11) 0.5627(6) -0.1568(5) 0.034(2) Uani 1 1 d . . . . .
H33 H 0.9322 0.6242 -0.1866 0.041 Uiso 1 1 calc R U . . .
C34 C 0.9704(11) 0.4829(6) -0.2002(5) 0.033(2) Uani 1 1 d . . . . .
C35 C 1.0707(13) 0.4887(6) -0.2873(6) 0.041(2) Uani 1 1 d . . . . .
C36 C 1.1959(14) 0.3586(7) -0.3874(6) 0.053(3) Uani 1 1 d . . . . .
H36A H 1.2576 0.2960 -0.3758 0.080 Uiso 1 1 calc R U . . .
H36B H 1.2814 0.4083 -0.4090 0.080 Uiso 1 1 calc R U . . .
H36C H 1.1068 0.3495 -0.4328 0.080 Uiso 1 1 calc R U . . .
C37 C 1.0385(13) 0.3332(6) -0.2356(6) 0.041(2) Uani 1 1 d . . . . .
C38 C 1.0597(15) 0.2236(6) -0.2347(7) 0.058(3) Uani 1 1 d . . . . .
H38A H 1.0332 0.1969 -0.1743 0.087 Uiso 1 1 calc R U . . .
H38B H 1.1817 0.2064 -0.2524 0.087 Uiso 1 1 calc R U . . .
H38C H 0.9781 0.1954 -0.2769 0.087 Uiso 1 1 calc R U . . .

loop_
_atom_site_aniso_label
_atom_site_aniso_U_11
_atom_site_aniso_U_22
_atom_site_aniso_U_33
_atom_site_aniso_U_23
_atom_site_aniso_U_13
_atom_site_aniso_U_12
O1 0.072(5) 0.033(3) 0.030(3) 0.008(3) 0.006(3) 0.002(3)
O2 0.074(5) 0.035(4) 0.055(4) 0.011(3) -0.016(3) -0.002(3)
N1 0.055(6) 0.020(4) 0.042(5) 0.005(3) 0.008(4) 0.000(3)
N2 0.047(5) 0.022(4) 0.050(5) 0.006(3) 0.007(4) 0.000(3)
N3 0.057(6) 0.023(4) 0.053(5) 0.000(4) -0.002(4) -0.006(4)
C1 0.036(6) 0.032(5) 0.045(6) 0.007(4) 0.020(4) 0.005(4)
C2 0.052(7) 0.026(5) 0.035(5) -0.001(4) 0.008(4) 0.000(4)
C3 0.062(7) 0.026(5) 0.032(5) 0.005(4) 0.016(4) -0.003(4)
C4 0.081(8) 0.031(5) 0.041(6) -0.004(5) 0.008(5) -0.005(5)
C5 0.073(8) 0.049(7) 0.034(6) -0.013(5) -0.004(5) 0.001(5)
C6 0.066(8) 0.058(7) 0.041(6) 0.014(5) -0.003(5) 0.005(6)
C7 0.073(8) 0.033(5) 0.042(6) 0.012(5) 0.016(5) 0.001(5)
C8 0.042(6) 0.034(5) 0.024(4) 0.001(4) 0.010(4) 0.003(4)
C9 0.052(7) 0.021(5) 0.046(6) 0.007(4) 0.009(5) 0.000(4)
C10 0.057(7) 0.019(4) 0.037(5) 0.004(4) 0.014(5) -0.004(4)
C11 0.048(6) 0.023(5) 0.029(5) 0.007(4) 0.014(4) -0.005(4)
C12 0.046(6) 0.031(5) 0.031(5) 0.003(4) 0.006(4) -0.014(4)
C13 0.056(7) 0.021(4) 0.035(5) 0.006(4) 0.011(4) 0.006(4)
C14 0.043(6) 0.024(5) 0.042(5) 0.005(4) 0.009(4) 0.001(4)
C15 0.035(6) 0.032(5) 0.041(5) 0.004(4) 0.000(4) -0.003(4)
C16 0.043(6) 0.027(5) 0.047(6) 0.007(4) 0.006(5) 0.000(4)
C17 0.081(9) 0.050(6) 0.043(6) -0.015(5) -0.011(5) -0.005(6)
C18 0.049(7) 0.021(5) 0.053(6) 0.006(4) 0.009(5) 0.001(4)
C19 0.075(8) 0.032(5) 0.069(7) -0.001(5) 0.003(6) 0.004(5)
O3 0.072(5) 0.026(3) 0.041(4) -0.003(3) 0.002(3) 0.001(3)
O4 0.079(5) 0.036(4) 0.050(4) 0.003(3) 0.018(3) 0.002(3)
N4 0.065(6) 0.015(4) 0.037(4) 0.007(3) -0.004(4) -0.003(3)
N5 0.047(5) 0.023(4) 0.055(5) 0.001(3) 0.001(4) -0.004(3)
N6 0.059(6) 0.031(4) 0.042(4) -0.007(3) 0.007(4) -0.001(4)
C20 0.045(6) 0.027(5) 0.035(5) 0.006(4) -0.006(4) 0.003(4)
C21 0.049(7) 0.031(5) 0.037(5) -0.007(4) 0.000(4) -0.002(4)
C22 0.050(6) 0.032(5) 0.030(5) 0.010(4) -0.007(4) -0.007(4)
C23 0.076(8) 0.025(5) 0.041(6) -0.008(4) -0.005(5) 0.001(5)
C24 0.072(8) 0.043(6) 0.043(6) -0.005(5) -0.003(5) 0.001(5)
C25 0.077(8) 0.057(7) 0.031(5) 0.013(5) -0.006(5) -0.006(6)
C26 0.086(9) 0.033(5) 0.045(6) 0.002(4) 0.006(5) -0.014(5)
C27 0.039(6) 0.025(5) 0.037(5) 0.001(4) -0.007(4) 0.003(4)
C28 0.046(6) 0.030(5) 0.033(5) 0.013(4) -0.006(4) -0.007(4)
C29 0.039(6) 0.024(4) 0.039(5) 0.006(4) -0.008(4) -0.002(4)
C30 0.046(6) 0.025(5) 0.038(5) 0.000(4) -0.005(4) -0.004(4)
C31 0.051(6) 0.018(4) 0.038(5) 0.009(4) 0.007(4) 0.001(4)
C32 0.065(7) 0.023(5) 0.042(5) 0.007(4) -0.006(5) -0.002(4)
C33 0.050(6) 0.023(4) 0.029(5) 0.006(4) -0.004(4) -0.003(4)
C34 0.035(6) 0.029(5) 0.035(5) 0.002(4) -0.003(4) -0.002(4)
C35 0.061(7) 0.024(5) 0.037(5) 0.002(4) -0.005(5) -0.002(4)
C36 0.062(8) 0.046(6) 0.051(6) -0.006(5) 0.005(5) 0.007(5)
C37 0.051(7) 0.026(5) 0.047(6) 0.004(4) -0.004(5) -0.002(4)
C38 0.087(9) 0.029(5) 0.058(6) -0.002(5) 0.016(6) -0.008(5)

loop_
_atom_type_symbol
_atom_type_description
_atom_type_scat_dispersion_real
_atom_type_scat_dispersion_imag
_atom_type_scat_source
C C 0.0033 0.0016 'International Tables Vol C Tables 4.2.6.8 and 6.1.1.4'
H H 0.0000 0.0000 'International Tables Vol C Tables 4.2.6.8 and 6.1.1.4'
N N 0.0061 0.0033 'International Tables Vol C Tables 4.2.6.8 and 6.1.1.4'
O O 0.0106 0.0060 'International Tables Vol C Tables 4.2.6.8 and 6.1.1.4'

loop_
_geom_angle_atom_site_label_1
_geom_angle_atom_site_label_2
_geom_angle_atom_site_label_3
_geom_angle
_geom_angle_site_symmetry_1
_geom_angle_site_symmetry_3
C1 O1 C2 103.0(6) . .
C1 N1 C3 104.1(7) . .
C18 N2 C15 105.5(7) . .
C16 N3 C18 108.1(7) . .
C16 N3 C17 124.2(8) . .
C18 N3 C17 127.0(7) . .
N1 C1 O1 116.7(8) . .
N1 C1 C8 125.0(8) . .
O1 C1 C8 118.3(7) . .
C7 C2 C3 124.4(8) . .
C7 C2 O1 128.3(8) . .
C3 C2 O1 107.2(7) . .
C4 C3 N1 131.3(8) . .
C4 C3 C2 119.8(9) . .
N1 C3 C2 108.9(7) . .
C3 C4 C5 116.5(8) . .
C3 C4 H4 121.7 . .
C5 C4 H4 121.7 . .
C6 C5 C4 122.2(9) . .
C6 C5 H5 118.9 . .
C4 C5 H5 118.9 . .
C5 C6 C7 122.1(9) . .
C5 C6 H6 118.9 . .
C7 C6 H6 118.9 . .
C2 C7 C6 114.8(8) . .
C2 C7 H7 122.6 . .
C6 C7 H7 122.6 . .
C13 C8 C9 120.0(8) . .
C13 C8 C1 121.2(8) . .
C9 C8 C1 118.8(7) . .
C10 C9 C8 118.6(8) . .
C10 C9 H9 120.7 . .
C8 C9 H9 120.7 . .
C9 C10 C11 121.9(8) . .
C9 C10 H10 119.0 . .
C11 C10 H10 119.0 . .
C10 C11 C12 119.2(8) . .
C10 C11 C14 118.2(7) . .
C12 C11 C14 122.6(7) . .
C13 C12 C11 119.7(7) . .
C13 C12 H12 120.2 . .
C11 C12 H12 120.2 . .
C12 C13 C8 120.7(8) . .
C12 C13 H13 119.7 . .
C8 C13 H13 119.7 . .
C15 C14 C11 129.4(8) . .
C15 C14 H14 115.3 . .
C11 C14 H14 115.3 . .
C14 C15 N2 128.5(8) . .
C14 C15 C16 122.6(8) . .
N2 C15 C16 108.9(7) . .
O2 C16 N3 124.8(8) . .
O2 C16 C15 131.4(8) . .
N3 C16 C15 103.9(7) . .
N3 C17 H17A 109.5 . .
N3 C17 H17B 109.5 . .
H17A C17 H17B 109.5 . .
N3 C17 H17C 109.5 . .
H17A C17 H17C 109.5 . .
H17B C17 H17C 109.5 . .
N2 C18 N3 113.7(7) . .
N2 C18 C19 123.7(9) . .
N3 C18 C19 122.6(9) . .
C18 C19 H19A 109.5 . .
C18 C19 H19B 109.5 . .
H19A C19 H19B 109.5 . .
C18 C19 H19C 109.5 . .
H19A C19 H19C 109.5 . .
H19B C19 H19C 109.5 . .
C21 O3 C20 104.2(6) . .
C20 N4 C22 106.1(6) . .
C37 N5 C34 105.7(7) . .
C35 N6 C37 108.1(7) . .
C35 N6 C36 124.2(7) . .
C37 N6 C36 127.5(7) . .
N4 C20 O3 113.3(7) . .
N4 C20 C27 127.5(7) . .
O3 C20 C27 119.2(7) . .
C22 C21 O3 108.8(7) . .
C22 C21 C26 122.4(8) . .
O3 C21 C26 128.7(8) . .
C21 C22 C23 121.1(8) . .
C21 C22 N4 107.6(7) . .
C23 C22 N4 131.3(8) . .
C24 C23 C22 116.6(8) . .
C24 C23 H23 121.7 . .
C22 C23 H23 121.7 . .
C23 C24 C25 121.9(9) . .
C23 C24 H24 119.0 . .
C25 C24 H24 119.0 . .
C26 C25 C24 123.1(9) . .
C26 C25 H25 118.5 . .
C24 C25 H25 118.5 . .
C25 C26 C21 114.9(8) . .
C25 C26 H26 122.6 . .
C21 C26 H26 122.6 . .
C32 C27 C28 119.6(8) . .
C32 C27 C20 119.3(7) . .
C28 C27 C20 121.1(7) . .
C29 C28 C27 118.6(7) . .
C29 C28 H28 120.7 . .
C27 C28 H28 120.7 . .
C30 C29 C28 122.5(8) . .
C30 C29 H29 118.7 . .
C28 C29 H29 118.7 . .
C29 C30 C31 118.4(8) . .
C29 C30 C33 123.9(7) . .
C31 C30 C33 117.7(7) . .
C32 C31 C30 120.5(7) . .
C32 C31 H31 119.8 . .
C30 C31 H31 119.8 . .
C27 C32 C31 120.4(8) . .
C27 C32 H32 119.8 . .
C31 C32 H32 119.8 . .
C34 C33 C30 129.9(7) . .
C34 C33 H33 115.0 . .
C30 C33 H33 115.0 . .
C33 C34 N5 128.2(7) . .
C33 C34 C35 123.4(7) . .
N5 C34 C35 108.4(7) . .
O4 C35 N6 125.1(8) . .
O4 C35 C34 131.3(8) . .
N6 C35 C34 103.6(7) . .
N6 C36 H36A 109.5 . .
N6 C36 H36B 109.5 . .
H36A C36 H36B 109.5 . .
N6 C36 H36C 109.5 . .
H36A C36 H36C 109.5 . .
H36B C36 H36C 109.5 . .
N5 C37 N6 114.2(7) . .
N5 C37 C38 124.6(8) . .
N6 C37 C38 121.1(8) . .
C37 C38 H38A 109.5 . .
C37 C38 H38B 109.5 . .
H38A C38 H38B 109.5 . .
C37 C38 H38C 109.5 . .
H38A C38 H38C 109.5 . .
H38B C38 H38C 109.5 . .

loop_
_geom_bond_atom_site_label_1
_geom_bond_atom_site_label_2
_geom_bond_distance
_geom_bond_site_symmetry_2
O1 C1 1.355(10) .
O1 C2 1.400(10) .
O2 C16 1.236(10) .
N1 C1 1.295(10) .
N1 C3 1.389(11) .
N2 C18 1.310(11) .
N2 C15 1.405(10) .
N3 C16 1.378(10) .
N3 C18 1.379(11) .
N3 C17 1.465(11) .
C1 C8 1.474(12) .
C2 C7 1.348(12) .
C2 C3 1.391(11) .
C3 C4 1.375(12) .
C4 C5 1.384(13) .
C4 H4 0.9500 .
C5 C6 1.358(13) .
C5 H5 0.9500 .
C6 C7 1.396(13) .
C6 H6 0.9500 .
C7 H7 0.9500 .
C8 C13 1.389(11) .
C8 C9 1.399(11) .
C9 C10 1.378(12) .
C9 H9 0.9500 .
C10 C11 1.389(10) .
C10 H10 0.9500 .
C11 C12 1.390(11) .
C11 C14 1.481(12) .
C12 C13 1.387(12) .
C12 H12 0.9500 .
C13 H13 0.9500 .
C14 C15 1.332(11) .
C14 H14 0.9500 .
C15 C16 1.467(12) .
C17 H17A 0.9800 .
C17 H17B 0.9800 .
C17 H17C 0.9800 .
C18 C19 1.470(12) .
C19 H19A 0.9800 .
C19 H19B 0.9800 .
C19 H19C 0.9800 .
O3 C21 1.377(10) .
O3 C20 1.386(9) .
O4 C35 1.225(9) .
N4 C20 1.294(10) .
N4 C22 1.406(10) .
N5 C37 1.300(11) .
N5 C34 1.413(10) .
N6 C35 1.379(11) .
N6 C37 1.388(10) .
N6 C36 1.455(11) .
C20 C27 1.453(11) .
C21 C22 1.367(11) .
C21 C26 1.406(12) .
C22 C23 1.405(12) .
C23 C24 1.349(12) .
C23 H23 0.9500 .
C24 C25 1.388(13) .
C24 H24 0.9500 .
C25 C26 1.364(13) .
C25 H25 0.9500 .
C26 H26 0.9500 .
C27 C32 1.385(11) .
C27 C28 1.404(11) .
C28 C29 1.378(11) .
C28 H28 0.9500 .
C29 C30 1.378(11) .
C29 H29 0.9500 .
C30 C31 1.390(11) .
C30 C33 1.454(11) .
C31 C32 1.386(11) .
C31 H31 0.9500 .
C32 H32 0.9500 .
C33 C34 1.348(11) .
C33 H33 0.9500 .
C34 C35 1.489(12) .
C36 H36A 0.9800 .
C36 H36B 0.9800 .
C36 H36C 0.9800 .
C37 C38 1.494(12) .
C38 H38A 0.9800 .
C38 H38B 0.9800 .
C38 H38C 0.9800 .
